data_7111523
loop_
_publ_author_name
'Deng, Hong'
'Qiu, Yong-Cai'
'Li, Ying-Hua'
'Liu, Zhi-Hui'
'Zeng, Rong-Hua'
'Zeller, Matthias'
'Batten, Stuart R.'

_publ_section_title
;
 Reversible shrinkage and expansion of a blue photofluorescent cadmium
 coordination polymer and in situ tetrazole ligand synthesis
;
_journal_issue 19
_journal_name_full 'Chemical Communications'
_journal_page_first 2239
_journal_page_last 2241
_journal_paper_doi 10.1039/b800938d
_journal_year 2008
_chemical_formula_sum 'C36 H73.98 Cd15 N72 O27.99 S4'
_chemical_formula_weight 3777.73
_chemical_name_systematic
;
?
;
_space_group_IT_number 220
_symmetry_cell_setting cubic
_symmetry_space_group_name_Hall 'I -4bd 2c 3'
_symmetry_space_group_name_H-M 'I -4 3 d'
_atom_sites_solution_hydrogens geom
_atom_sites_solution_primary direct
_atom_sites_solution_secondary difmap
_audit_creation_method SHELXL-97
_cell_angle_alpha 90.00
_cell_angle_beta 90.00
_cell_angle_gamma 90.00
_cell_formula_units_Z 4
_cell_length_a 21.51400(10)
_cell_length_b 21.51400(10)
_cell_length_c 21.51400(10)
_cell_measurement_reflns_used 9846
_cell_measurement_temperature 296(2)
_cell_measurement_theta_max 27.43
_cell_measurement_theta_min 2.32
_cell_volume 9957.80(8)
_computing_cell_refinement 'Apex2 v2.1-4'
_computing_data_collection 'Apex2 v2.1-4 (Bruker, 2007)'
_computing_data_reduction 'Apex2 v2.1-4'
_computing_molecular_graphics 'SHELXTL 6.14'
_computing_publication_material 'SHELXTL 6.14'
_computing_structure_refinement 'SHELXTL 6.14'
_computing_structure_solution 'SHELXTL 6.14 (Bruker, 2000-2003)'
_diffrn_ambient_temperature 296(2)
_diffrn_measured_fraction_theta_full 0.975
_diffrn_measured_fraction_theta_max 0.975
_diffrn_measurement_device_type 'Bruker AXS SMART APEX CCD diffractometer'
_diffrn_measurement_method '\w scans'
_diffrn_radiation_monochromator graphite
_diffrn_radiation_source 'fine-focus sealed tube'
_diffrn_radiation_type MoK\a
_diffrn_radiation_wavelength 0.71073
_diffrn_reflns_av_R_equivalents 0.0825
_diffrn_reflns_av_sigmaI/netI 0.0381
_diffrn_reflns_limit_h_max 27
_diffrn_reflns_limit_h_min -27
_diffrn_reflns_limit_k_max 27
_diffrn_reflns_limit_k_min -19
_diffrn_reflns_limit_l_max 17
_diffrn_reflns_limit_l_min -20
_diffrn_reflns_number 15915
_diffrn_reflns_theta_full 27.47
_diffrn_reflns_theta_max 27.47
_diffrn_reflns_theta_min 7.23
_diffrn_standards_number 0
_exptl_absorpt_coefficient_mu 3.318
_exptl_absorpt_correction_T_max 0.4982
_exptl_absorpt_correction_T_min 0.4715
_exptl_absorpt_correction_type multi-scan
_exptl_absorpt_process_details 'Apex2 v2.1-4 (Bruker, 2007)'
_exptl_crystal_colour colourless
_exptl_crystal_density_diffrn 2.520
_exptl_crystal_density_method 'not measured'
_exptl_crystal_description cubic
_exptl_crystal_F_000 7208
_exptl_crystal_size_max 0.23
_exptl_crystal_size_mid 0.22
_exptl_crystal_size_min 0.21
_refine_diff_density_max 0.263
_refine_diff_density_min -0.274
_refine_diff_density_rms 0.061
_refine_ls_abs_structure_details 'Flack H D (1983), Acta Cryst. A39, 876-881, 881 Friedel pairs'
_refine_ls_abs_structure_Flack -0.03(3)
_refine_ls_extinction_method none
_refine_ls_goodness_of_fit_ref 0.977
_refine_ls_hydrogen_treatment mixed
_refine_ls_matrix_type full
_refine_ls_number_parameters 146
_refine_ls_number_reflns 1872
_refine_ls_number_restraints 8
_refine_ls_restrained_S_all 0.975
_refine_ls_R_factor_all 0.0203
_refine_ls_R_factor_gt 0.0193
_refine_ls_shift/su_max 0.004
_refine_ls_shift/su_mean 0.000
_refine_ls_structure_factor_coef Fsqd
_refine_ls_weighting_details 'calc w=1/[\s^2^(Fo^2^)+(0.0082P)^2^] where P=(Fo^2^+2Fc^2^)/3'
_refine_ls_weighting_scheme calc
_refine_ls_wR_factor_gt 0.0382
_refine_ls_wR_factor_ref 0.0384
_reflns_number_gt 1795
_reflns_number_total 1872
_reflns_threshold_expression I>2\s(I)
_cod_data_source_file b800938dsup1.cif
_cod_data_source_block X4
_cod_original_sg_symbol_H-M I-43d
_cod_database_code 7111523

loop_
_symmetry_equiv_pos_as_xyz
'x, y, z'
'-x+1/2, -y, z+1/2'
'-x, y+1/2, -z+1/2'
'x+1/2, -y+1/2, -z'
'z, x, y'
'z+1/2, -x+1/2, -y'
'-z+1/2, -x, y+1/2'
'-z, x+1/2, -y+1/2'
'y, z, x'
'-y, z+1/2, -x+1/2'
'y+1/2, -z+1/2, -x'
'-y+1/2, -z, x+1/2'
'y+1/4, x+1/4, z+1/4'
'-y+1/4, -x+3/4, z+3/4'
'y+3/4, -x+1/4, -z+3/4'
'-y+3/4, x+3/4, -z+1/4'
'x+1/4, z+1/4, y+1/4'
'-x+3/4, z+3/4, -y+1/4'
'-x+1/4, -z+3/4, y+3/4'
'x+3/4, -z+1/4, -y+3/4'
'z+1/4, y+1/4, x+1/4'
'z+3/4, -y+1/4, -x+3/4'
'-z+3/4, y+3/4, -x+1/4'
'-z+1/4, -y+3/4, x+3/4'
'x+1/2, y+1/2, z+1/2'
'-x+1, -y+1/2, z+1'
'-x+1/2, y+1, -z+1'
'x+1, -y+1, -z+1/2'
'z+1/2, x+1/2, y+1/2'
'z+1, -x+1, -y+1/2'
'-z+1, -x+1/2, y+1'
'-z+1/2, x+1, -y+1'
'y+1/2, z+1/2, x+1/2'
'-y+1/2, z+1, -x+1'
'y+1, -z+1, -x+1/2'
'-y+1, -z+1/2, x+1'
'y+3/4, x+3/4, z+3/4'
'-y+3/4, -x+5/4, z+5/4'
'y+5/4, -x+3/4, -z+5/4'
'-y+5/4, x+5/4, -z+3/4'
'x+3/4, z+3/4, y+3/4'
'-x+5/4, z+5/4, -y+3/4'
'-x+3/4, -z+5/4, y+5/4'
'x+5/4, -z+3/4, -y+5/4'
'z+3/4, y+3/4, x+3/4'
'z+5/4, -y+3/4, -x+5/4'
'-z+5/4, y+5/4, -x+3/4'
'-z+3/4, -y+5/4, x+5/4'

loop_
_atom_site_label
_atom_site_type_symbol
_atom_site_fract_x
_atom_site_fract_y
_atom_site_fract_z
_atom_site_U_iso_or_equiv
_atom_site_adp_type
_atom_site_occupancy
_atom_site_symmetry_multiplicity
_atom_site_calc_flag
_atom_site_refinement_flags
_atom_site_disorder_assembly
_atom_site_disorder_group
C1 C 0.13075(16) 0.59074(16) 1.14588(16) 0.0213(7) Uani 1 1 d . . .
C2 C 0.18687(18) 0.55974(19) 1.1715(2) 0.0343(9) Uani 1 1 d . . .
H2A H 0.1803 0.5156 1.1726 0.051 Uiso 1 1 calc R . .
H2B H 0.1945 0.5747 1.2129 0.051 Uiso 1 1 calc R . .
H2C H 0.2221 0.5689 1.1457 0.051 Uiso 1 1 calc R . .
C3 C 0.0058(2) 0.78088(17) 0.92178(16) 0.0399(9) Uani 0.50 1 d P A -1
C4 C -0.0014(6) 0.8132(5) 0.8619(4) 0.050(3) Uani 0.50 1 d PD A -1
H4A H -0.036(3) 0.807(5) 0.834(4) 0.075 Uiso 0.50 1 d PD B -1
H4B H 0.037(2) 0.807(5) 0.839(5) 0.075 Uiso 0.50 1 d PD C -1
H4C H -0.003(4) 0.855(2) 0.878(6) 0.075 Uiso 0.50 1 d PD D -1
N6 N 0.00861(16) 0.79951(15) 0.98067(14) 0.0299(7) Uani 1 1 d . . -1
N7 N 0.0058(2) 0.78088(17) 0.92178(16) 0.0399(9) Uani 0.50 1 d P E -1
O4 O 0.0471(4) 0.6171(4) 0.8559(5) 0.067(5) Uani 0.376(17) 1 d PD F -1
H4D H 0.0833 0.6276 0.8470 0.100 Uiso 0.376(17) 1 d PR F -1
H4E H 0.0329 0.6281 0.8124 0.100 Uiso 0.376(17) 1 d PR F -1
O5 O -0.0514(6) 0.6864(8) 0.7776(9) 0.103(11) Uani 0.29(2) 1 d P G -1
H5A H -0.0384 0.7188 0.7621 0.154 Uiso 0.29(2) 1 d PRD G -1
H5B H -0.0820 0.6972 0.7984 0.154 Uiso 0.29(2) 1 d PRD G -1
Cd1 Cd 0.0000 0.7500 1.1250 0.01688(11) Uani 1 4 d S . .
Cd2 Cd -0.030690(11) 0.597786(12) 1.014927(11) 0.02016(7) Uani 1 1 d . . .
N1 N 0.11014(13) 0.64724(13) 1.16460(14) 0.0208(6) Uani 1 1 d . . .
N2 N 0.06059(13) 0.65889(14) 1.12819(14) 0.0212(6) Uani 1 1 d . . .
N3 N 0.05109(13) 0.61288(13) 1.09044(14) 0.0209(6) Uani 1 1 d . . .
N4 N 0.09447(14) 0.56884(13) 1.10035(14) 0.0218(6) Uani 1 1 d . . .
N5 N 0.0000 0.7500 1.0164(2) 0.0274(10) Uani 1 2 d S . .
S S -0.05038(4) 0.44962(4) 1.05038(4) 0.0238(3) Uani 1 3 d S . .
O1 O 0.03773(11) 0.53773(11) 0.96227(11) 0.0182(8) Uani 1 3 d S . .
H1 H 0.0592 0.5592 0.9408 0.027 Uiso 1 3 d SR . .
O2 O -0.04634(15) 0.51288(14) 1.07623(14) 0.0393(7) Uani 1 1 d . . .
O3 O -0.08966(14) 0.41034(14) 1.08966(14) 0.0532(15) Uani 1 3 d S . .

loop_
_atom_site_aniso_label
_atom_site_aniso_U_11
_atom_site_aniso_U_22
_atom_site_aniso_U_33
_atom_site_aniso_U_23
_atom_site_aniso_U_13
_atom_site_aniso_U_12
C1 0.0231(17) 0.0172(17) 0.0236(18) -0.0043(14) -0.0049(15) 0.0004(14)
C2 0.035(2) 0.031(2) 0.038(2) -0.0042(18) -0.0152(19) 0.0059(18)
C3 0.061(3) 0.039(2) 0.0201(16) 0.0038(16) 0.0073(18) 0.005(2)
C4 0.074(7) 0.054(6) 0.021(4) 0.012(4) -0.007(5) -0.018(5)
N6 0.0399(19) 0.0253(16) 0.0245(16) 0.0009(13) 0.0003(14) -0.0065(15)
N7 0.061(3) 0.039(2) 0.0201(16) 0.0038(16) 0.0073(18) 0.005(2)
O4 0.055(7) 0.055(7) 0.090(9) -0.007(6) 0.031(6) -0.022(5)
O5 0.046(10) 0.118(17) 0.14(2) -0.033(12) 0.008(9) 0.008(8)
Cd1 0.01617(15) 0.01617(15) 0.0183(2) 0.000 0.000 0.000
Cd2 0.02042(13) 0.02121(13) 0.01884(13) -0.00529(10) -0.00308(10) 0.00469(10)
N1 0.0202(15) 0.0205(14) 0.0218(15) -0.0035(12) -0.0051(12) 0.0014(12)
N2 0.0200(14) 0.0201(14) 0.0236(14) -0.0021(12) -0.0039(12) 0.0035(12)
N3 0.0221(15) 0.0172(14) 0.0236(15) -0.0057(12) -0.0038(12) 0.0039(12)
N4 0.0208(14) 0.0218(15) 0.0227(14) -0.0048(12) -0.0055(13) 0.0056(13)
N5 0.035(2) 0.025(2) 0.022(2) 0.000 0.000 -0.0051(19)
S 0.0238(3) 0.0238(3) 0.0238(3) 0.0036(3) 0.0036(3) -0.0036(3)
O1 0.0182(8) 0.0182(8) 0.0182(8) -0.0009(10) -0.0009(10) 0.0009(10)
O2 0.0565(19) 0.0278(15) 0.0337(15) -0.0053(13) 0.0077(13) -0.0008(13)
O3 0.0532(15) 0.0532(15) 0.0532(15) 0.0174(15) 0.0174(15) -0.0174(15)

loop_
_atom_type_symbol
_atom_type_description
_atom_type_scat_dispersion_real
_atom_type_scat_dispersion_imag
_atom_type_scat_source
C C 0.0033 0.0016 'International Tables Vol C Tables 4.2.6.8 and 6.1.1.4'
H H 0.0000 0.0000 'International Tables Vol C Tables 4.2.6.8 and 6.1.1.4'
N N 0.0061 0.0033 'International Tables Vol C Tables 4.2.6.8 and 6.1.1.4'
O O 0.0106 0.0060 'International Tables Vol C Tables 4.2.6.8 and 6.1.1.4'
S S 0.1246 0.1234 'International Tables Vol C Tables 4.2.6.8 and 6.1.1.4'
Cd Cd -0.8075 1.2024 'International Tables Vol C Tables 4.2.6.8 and 6.1.1.4'

loop_
_geom_angle_atom_site_label_1
_geom_angle_atom_site_label_2
_geom_angle_atom_site_label_3
_geom_angle
_geom_angle_site_symmetry_1
_geom_angle_site_symmetry_3
N4 C1 N1 110.0(3) . .
N4 C1 C2 126.0(3) . .
N1 C1 C2 123.9(3) . .
C1 C2 H2A 109.5 . .
C1 C2 H2B 109.5 . .
H2A C2 H2B 109.5 . .
C1 C2 H2C 109.5 . .
H2A C2 H2C 109.5 . .
H2B C2 H2C 109.5 . .
N6 C3 C4 134.1(5) . .
C3 C4 H4A 123(8) . .
C3 C4 H4B 107(8) . .
H4A C4 H4B 109(5) . .
C3 C4 H4C 98(8) . .
H4A C4 H4C 109(5) . .
H4B C4 H4C 110(5) . .
N5 N6 C3 107.7(3) . .
N5 N6 Cd2 126.5(2) . 26_464
C3 N6 Cd2 125.8(2) . 26_464
H4D O4 H4E 90.2 . .
H5A O5 H5B 104.7 . .
N5 Cd1 N5 180.000(1) 39_356 .
N5 Cd1 N2 91.67(7) 39_356 39_356
N5 Cd1 N2 88.33(7) . 39_356
N5 Cd1 N2 88.33(7) 39_356 .
N5 Cd1 N2 91.67(7) . .
N2 Cd1 N2 90.049(5) 39_356 .
N5 Cd1 N2 88.33(7) 39_356 26_464
N5 Cd1 N2 91.67(7) . 26_464
N2 Cd1 N2 90.049(5) 39_356 26_464
N2 Cd1 N2 176.66(15) . 26_464
N5 Cd1 N2 91.67(7) 39_356 16_557
N5 Cd1 N2 88.33(7) . 16_557
N2 Cd1 N2 176.66(15) 39_356 16_557
N2 Cd1 N2 90.049(5) . 16_557
N2 Cd1 N2 90.049(5) 26_464 16_557
O1 Cd2 O2 85.87(12) . .
O1 Cd2 N4 90.78(7) . 8_656
O2 Cd2 N4 109.03(11) . 8_656
O1 Cd2 N1 166.47(11) . 39_356
O2 Cd2 N1 80.67(11) . 39_356
N4 Cd2 N1 94.93(10) 8_656 39_356
O1 Cd2 N6 104.21(13) . 26_464
O2 Cd2 N6 162.62(10) . 26_464
N4 Cd2 N6 85.28(11) 8_656 26_464
N1 Cd2 N6 88.50(10) 39_356 26_464
O1 Cd2 N3 86.54(7) . .
O2 Cd2 N3 79.99(11) . .
N4 Cd2 N3 170.40(10) 8_656 .
N1 Cd2 N3 89.71(10) 39_356 .
N6 Cd2 N3 86.44(11) 26_464 .
C1 N1 N2 104.7(3) . .
C1 N1 Cd2 131.1(2) . 16_557
N2 N1 Cd2 123.9(2) . 16_557
N3 N2 N1 110.3(3) . .
N3 N2 Cd1 122.0(2) . .
N1 N2 Cd1 127.6(2) . .
N2 N3 N4 109.2(3) . .
N2 N3 Cd2 129.7(2) . .
N4 N3 Cd2 121.1(2) . .
C1 N4 N3 105.8(3) . .
C1 N4 Cd2 136.1(2) . 11_466
N3 N4 Cd2 117.4(2) . 11_466
N6 N5 N6 109.2(4) 26_464 .
N6 N5 Cd1 125.42(19) 26_464 .
N6 N5 Cd1 125.42(19) . .
O3 S O2 110.47(13) . 8_656
O3 S O2 110.47(13) . .
O2 S O2 108.45(14) 8_656 .
O3 S O2 110.47(13) . 11_466
O2 S O2 108.45(14) 8_656 11_466
O2 S O2 108.45(14) . 11_466
Cd2 O1 Cd2 109.37(10) 8_656 11_466
Cd2 O1 Cd2 109.37(10) 8_656 .
Cd2 O1 Cd2 109.37(10) 11_466 .
Cd2 O1 H1 109.6 8_656 .
Cd2 O1 H1 109.5 11_466 .
Cd2 O1 H1 109.6 . .
S O2 Cd2 122.09(17) . .

loop_
_geom_bond_atom_site_label_1
_geom_bond_atom_site_label_2
_geom_bond_distance
_geom_bond_site_symmetry_2
C1 N4 1.338(5) .
C1 N1 1.355(4) .
C1 C2 1.486(5) .
C2 H2A 0.9600 .
C2 H2B 0.9600 .
C2 H2C 0.9600 .
C3 N6 1.330(5) .
C3 C4 1.471(9) .
C4 H4A 0.962(10) .
C4 H4B 0.959(10) .
C4 H4C 0.960(10) .
N6 N5 1.327(4) .
N6 Cd2 2.377(3) 26_464
O4 H4D 0.8350 .
O4 H4E 1.0120 .
O5 H5A 0.8211 .
O5 H5B 0.8283 .
Cd1 N5 2.336(4) 39_356
Cd1 N5 2.336(4) .
Cd1 N2 2.355(3) 39_356
Cd1 N2 2.355(3) .
Cd1 N2 2.355(3) 26_464
Cd1 N2 2.355(3) 16_557
Cd2 O1 2.2626(14) .
Cd2 O2 2.278(3) .
Cd2 N4 2.345(3) 8_656
Cd2 N1 2.350(3) 39_356
Cd2 N6 2.377(3) 26_464
Cd2 N3 2.417(3) .
N1 N2 1.346(4) .
N1 Cd2 2.350(3) 16_557
N2 N3 1.297(4) .
N3 N4 1.347(4) .
N4 Cd2 2.345(3) 11_466
N5 N6 1.327(4) 26_464
S O3 1.464(5) .
S O2 1.473(3) 8_656
S O2 1.473(3) .
S O2 1.473(3) 11_466
O1 Cd2 2.2626(14) 8_656
O1 Cd2 2.2626(14) 11_466
O1 H1 0.7998 .

loop_
_geom_hbond_atom_site_label_D
_geom_hbond_atom_site_label_H
_geom_hbond_atom_site_label_A
_geom_hbond_distance_DH
_geom_hbond_distance_HA
_geom_hbond_distance_DA
_geom_hbond_angle_DHA
_geom_hbond_site_symmetry_A
O4 H4D O3 0.83 1.81 2.632(10) 169.2 37_454
O4 H4E O5 1.01 2.33 3.090(12) 131.1 .
O1 H1 O4 0.80 2.23 2.862(12) 136.7 .
O1 H1 O4 0.80 2.23 2.862(12) 136.9 11_466
O1 H1 O4 0.80 2.23 2.862(12) 136.9 8_656
O5 H5B O2 0.83 2.15 2.879(13) 146.1 22_365

loop_
_geom_torsion_atom_site_label_1
_geom_torsion_atom_site_label_2
_geom_torsion_atom_site_label_3
_geom_torsion_atom_site_label_4
_geom_torsion
_geom_torsion_site_symmetry_1
_geom_torsion_site_symmetry_4
C4 C3 N6 N5 164.9(8) . .
C4 C3 N6 Cd2 -18.2(9) . 26_464
N4 C1 N1 N2 -0.7(4) . .
C2 C1 N1 N2 177.4(4) . .
N4 C1 N1 Cd2 -174.1(2) . 16_557
C2 C1 N1 Cd2 4.0(5) . 16_557
C1 N1 N2 N3 0.6(4) . .
Cd2 N1 N2 N3 174.6(2) 16_557 .
C1 N1 N2 Cd1 -176.0(2) . .
Cd2 N1 N2 Cd1 -2.0(4) 16_557 .
N5 Cd1 N2 N3 139.2(3) 39_356 .
N5 Cd1 N2 N3 -40.8(3) . .
N2 Cd1 N2 N3 47.5(2) 39_356 .
N2 Cd1 N2 N3 139.2(3) 26_464 .
N2 Cd1 N2 N3 -129.1(3) 16_557 .
N5 Cd1 N2 N1 -44.6(3) 39_356 .
N5 Cd1 N2 N1 135.4(3) . .
N2 Cd1 N2 N1 -136.3(3) 39_356 .
N2 Cd1 N2 N1 -44.6(3) 26_464 .
N2 Cd1 N2 N1 47.1(2) 16_557 .
N1 N2 N3 N4 -0.2(4) . .
Cd1 N2 N3 N4 176.5(2) . .
N1 N2 N3 Cd2 177.1(2) . .
Cd1 N2 N3 Cd2 -6.1(4) . .
O1 Cd2 N3 N2 153.2(3) . .
O2 Cd2 N3 N2 -120.4(3) . .
N4 Cd2 N3 N2 79.2(7) 8_656 .
N1 Cd2 N3 N2 -39.8(3) 39_356 .
N6 Cd2 N3 N2 48.7(3) 26_464 .
O1 Cd2 N3 N4 -29.8(3) . .
O2 Cd2 N3 N4 56.7(3) . .
N4 Cd2 N3 N4 -103.8(6) 8_656 .
N1 Cd2 N3 N4 137.2(3) 39_356 .
N6 Cd2 N3 N4 -134.3(3) 26_464 .
N1 C1 N4 N3 0.6(4) . .
C2 C1 N4 N3 -177.5(3) . .
N1 C1 N4 Cd2 170.5(2) . 11_466
C2 C1 N4 Cd2 -7.5(6) . 11_466
N2 N3 N4 C1 -0.2(4) . .
Cd2 N3 N4 C1 -177.8(2) . .
N2 N3 N4 Cd2 -172.3(2) . 11_466
Cd2 N3 N4 Cd2 10.0(3) . 11_466
C3 N6 N5 N6 -0.4(2) . 26_464
Cd2 N6 N5 N6 -177.3(3) 26_464 26_464
C3 N6 N5 Cd1 179.6(2) . .
Cd2 N6 N5 Cd1 2.7(3) 26_464 .
N5 Cd1 N5 N6 -170(100) 39_356 26_464
N2 Cd1 N5 N6 -46.5(2) 39_356 26_464
N2 Cd1 N5 N6 43.5(2) . 26_464
N2 Cd1 N5 N6 -136.5(2) 26_464 26_464
N2 Cd1 N5 N6 133.5(2) 16_557 26_464
N5 Cd1 N5 N6 10(100) 39_356 .
N2 Cd1 N5 N6 133.5(2) 39_356 .
N2 Cd1 N5 N6 -136.5(2) . .
N2 Cd1 N5 N6 43.5(2) 26_464 .
N2 Cd1 N5 N6 -46.5(2) 16_557 .
O2 Cd2 O1 Cd2 75.15(14) . 8_656
N4 Cd2 O1 Cd2 -33.88(14) 8_656 8_656
N1 Cd2 O1 Cd2 81.2(3) 39_356 8_656
N6 Cd2 O1 Cd2 -119.21(15) 26_464 8_656
N3 Cd2 O1 Cd2 155.35(14) . 8_656
O2 Cd2 O1 Cd2 -44.61(14) . 11_466
N4 Cd2 O1 Cd2 -153.64(14) 8_656 11_466
N1 Cd2 O1 Cd2 -38.6(4) 39_356 11_466
N6 Cd2 O1 Cd2 121.03(14) 26_464 11_466
N3 Cd2 O1 Cd2 35.59(13) . 11_466
O3 S O2 Cd2 -151.38(14) . .
O2 S O2 Cd2 -30.2(3) 8_656 .
O2 S O2 Cd2 87.42(13) 11_466 .
O1 Cd2 O2 S -40.8(2) . .
N4 Cd2 O2 S 48.6(2) 8_656 .
N1 Cd2 O2 S 140.7(2) 39_356 .
N6 Cd2 O2 S -167.2(3) 26_464 .
N3 Cd2 O2 S -128.0(2) . .
